data_7037875
loop_
_publ_author_name
'Wang, Shi-Yu'
'Wang, Wen-Min'
'Zhang, Hong-Xia'
'Shen, Hai-Yun'
'Jiang, Li'
'Cui, Jian-Zhong'
'Gao, Hong-Ling'

_publ_section_title
;
 Seven phenoxido-bridged complexes encapsulated by 8-hydroxyquinoline
 Schiff base derivatives and \b-diketone ligands: single-molecule magnet,
 magnetic refrigeration and luminescence properties.
;
_journal_issue 8
_journal_name_full 'Dalton transactions (Cambridge, England : 2003)'
_journal_page_first 3362
_journal_page_last 3371
_journal_paper_doi 10.1039/c5dt04391c
_journal_volume 45
_journal_year 2016
_chemical_formula_moiety 'C52 H24 Cl2 F24 N4 O10 Y2'
_chemical_formula_sum 'C52 H24 Cl2 F24 N4 O10 Y2'
_chemical_formula_weight 1569.47
_space_group_crystal_system monoclinic
_space_group_IT_number 14
_space_group_name_Hall '-P 2yn'
_space_group_name_H-M_alt 'P 1 21/n 1'
_symmetry_space_group_name_Hall '-P 2yn'
_symmetry_space_group_name_H-M 'P 1 21/n 1'
_atom_sites_solution_hydrogens geom
_audit_creation_date 2015-12-15
_audit_creation_method
;
Olex2 1.2
(compiled 2015.09.30 svn.r3233 for OlexSys, GUI svn.r5103)
;
_audit_update_record
;
2016-01-01 deposited with the CCDC.
2016-01-04 downloaded from the CCDC.
;
_cell_angle_alpha 90
_cell_angle_beta 95.04(3)
_cell_angle_gamma 90
_cell_formula_units_Z 2
_cell_length_a 11.380(2)
_cell_length_b 19.207(4)
_cell_length_c 13.089(3)
_cell_measurement_reflns_used 7554
_cell_measurement_temperature 113.1500
_cell_measurement_theta_max 34.8566
_cell_measurement_theta_min 1.8878
_cell_volume 2849.9(10)
_computing_cell_refinement 'CrystalClear (Rigaku Inc., 2008)'
_computing_data_collection 'CrystalClear (Rigaku Inc., 2008)'
_computing_data_reduction 'CrystalClear (Rigaku Inc., 2008)'
_computing_molecular_graphics 'Olex2 (Dolomanov et al., 2009)'
_computing_publication_material 'Olex2 (Dolomanov et al., 2009)'
_computing_structure_refinement 'ShelXL (Sheldrick, 2015)'
_computing_structure_solution
;
????
;
_diffrn_ambient_temperature 113.1500
_diffrn_detector_area_resol_mean 28.5714
_diffrn_measured_fraction_theta_full 0.998
_diffrn_measured_fraction_theta_max 0.998
_diffrn_measurement_details
;
scan:
    Number of images: 180
               Slice: -120.0000 - 60.0000
         Image width: 1.0000
            Exp time: 5.0000
       Rotation axis: Omega
               Omega: 0.0000
                 Chi: 45.0000
                 Phi: 0.0000
                 XTD: 45.1239
              2theta: -29.8668
scan:
    Number of images: 180
               Slice: -120.0000 - 60.0000
         Image width: 1.0000
            Exp time: 5.0000
       Rotation axis: Omega
               Omega: 0.0000
                 Chi: 45.0000
                 Phi: 90.0000
                 XTD: 45.1239
              2theta: -29.8668
scan:
    Number of images: 180
               Slice: -120.0000 - 60.0000
         Image width: 1.0000
            Exp time: 5.0000
       Rotation axis: Omega
               Omega: 0.0000
                 Chi: 45.0000
                 Phi: 180.0000
                 XTD: 45.1239
              2theta: -29.8668
;
_diffrn_measurement_device
;
Saturn70 (4x4 bin mode)
;
_diffrn_measurement_device_details
;
AFC10: Fixed Chi 2 circle
;
_diffrn_measurement_device_type 'Rigaku Saturn 70 CCD'
_diffrn_measurement_method '\w scans'
_diffrn_orient_matrix_type d*Trek
_diffrn_orient_matrix_UB_11 -0.0846
_diffrn_orient_matrix_UB_12 0.0249
_diffrn_orient_matrix_UB_13 0.0032
_diffrn_orient_matrix_UB_21 -0.0124
_diffrn_orient_matrix_UB_22 -0.0379
_diffrn_orient_matrix_UB_23 -0.0334
_diffrn_orient_matrix_UB_31 -0.0183
_diffrn_orient_matrix_UB_32 -0.0458
_diffrn_orient_matrix_UB_33 0.0587
_diffrn_radiation_detector CCD
_diffrn_radiation_monochromator Confocal
_diffrn_radiation_type MoK\a
_diffrn_radiation_wavelength 0.71073
_diffrn_reflns_av_R_equivalents 0.0456
_diffrn_reflns_av_unetI/netI 0.0301
_diffrn_reflns_laue_measured_fraction_full 0.998
_diffrn_reflns_laue_measured_fraction_max 0.998
_diffrn_reflns_limit_h_max 13
_diffrn_reflns_limit_h_min -13
_diffrn_reflns_limit_k_max 22
_diffrn_reflns_limit_k_min -22
_diffrn_reflns_limit_l_max 15
_diffrn_reflns_limit_l_min -15
_diffrn_reflns_number 26187
_diffrn_reflns_point_group_measured_fraction_full 0.998
_diffrn_reflns_point_group_measured_fraction_max 0.998
_diffrn_reflns_theta_full 25.015
_diffrn_reflns_theta_max 25.015
_diffrn_reflns_theta_min 1.888
_diffrn_source 'Rotating Anode'
_diffrn_source_current 16.0000
_diffrn_source_power 0.8000
_diffrn_source_voltage 50.0000
_exptl_absorpt_coefficient_mu 2.260
_exptl_absorpt_correction_T_max 1.0000
_exptl_absorpt_correction_T_min 0.8476
_exptl_absorpt_correction_type multi-scan
_exptl_absorpt_process_details crystalclear
_exptl_crystal_colour red
_exptl_crystal_density_diffrn 1.829
_exptl_crystal_density_method 'not measured'
_exptl_crystal_description Prism
_exptl_crystal_F_000 1544
_exptl_crystal_size_max 0.20
_exptl_crystal_size_mid 0.18
_exptl_crystal_size_min 0.12
_refine_diff_density_max 0.569
_refine_diff_density_min -0.519
_refine_diff_density_rms 0.074
_refine_ls_extinction_method none
_refine_ls_goodness_of_fit_ref 1.064
_refine_ls_hydrogen_treatment constr
_refine_ls_matrix_type full
_refine_ls_number_parameters 445
_refine_ls_number_reflns 5026
_refine_ls_number_restraints 91
_refine_ls_restrained_S_all 1.099
_refine_ls_R_factor_all 0.0437
_refine_ls_R_factor_gt 0.0373
_refine_ls_shift/su_max 0.019
_refine_ls_shift/su_mean 0.001
_refine_ls_structure_factor_coef Fsqd
_refine_ls_weighting_details 'w=1/[\s^2^(Fo^2^)+(0.0433P)^2^+2.7731P] where P=(Fo^2^+2Fc^2^)/3'
_refine_ls_weighting_scheme calc
_refine_ls_wR_factor_gt 0.0837
_refine_ls_wR_factor_ref 0.0873
_reflns_Friedel_coverage 0.000
_reflns_number_gt 4499
_reflns_number_total 5026
_reflns_threshold_expression 'I > 2\s(I)'
_cod_data_source_file c5dt04391c2.cif
_cod_data_source_block shelxl
_cod_depositor_comments
;
The following automatic conversions were performed:

'_exptl_absorpt_correction_type' value 'Multi-scan' changed to
'multi-scan' according to
/usr/data/users/saulius/crontab/automatic-downloads/rss-feeds/RSC/lib/dictionaries/cif_core.dic
dictionary named 'cif_core.dic' version 2.4.2 from 2011-04-26.

Automatic conversion script
Id: cif_fix_values 4268 2015-11-12 08:31:59Z antanas 

 Adding full bibliography for 7037869--7037875.cif.
;
_cod_database_code 7037875
_shelx_space_group_comment
;
The symmetry employed for this shelxl refinement is uniquely defined
by the following loop, which should always be used as a source of
symmetry information in preference to the above space-group names.
They are only intended as comments.
;
_shelx_estimated_absorpt_t_max 0.773
_shelx_estimated_absorpt_t_min 0.661
_diffrn_number_total 11062
_olex2_refinement_description
;
1. Fixed Uiso
 At 1.2 times of:
  All C(H) groups
2. Restrained distances
 C22-F7 \\sim C22-F8 \\sim C22-F9 \\sim C22-F7' \\sim C22-F8' \\sim C22-F9'
\\sim C22-F7" \\sim C22-F8" ~
 C22-F9"
 with sigma of 0.01
 F7-F8 \\sim F7-F9 \\sim F8-F9 \\sim F7'-F8' \\sim F7'-F9' \\sim F8'-F9' \\sim
F7"-F8" \\sim F7"-F9" \\sim F8"-
 F9"
 with sigma of 0.01
3. Uiso/Uaniso restraints and constraints
Uanis(F7) \\sim Ueq, Uanis(F8) \\sim Ueq: with sigma of 0.01 and sigma for
terminal atoms of 0.05
Uanis(F9) \\sim Ueq: with sigma of 0.005 and sigma for terminal atoms of 0.01
Uanis(F9) = Uanis(F9') = Uanis(F9")
Uanis(F8) = Uanis(F8') = Uanis(F8")
Uanis(F7) = Uanis(F7') = Uanis(F7")
4. Others
 1*[Sof(F7)+Sof(F8)+Sof(F9)]+1*[Sof(F7')+Sof(F8')+Sof(F9')]+1*[Sof(F7")+
 Sof(F8")+Sof(F9")]=1 with esd of 0.0001
 Sof(F7)=Sof(F8)=Sof(F9)=FVAR(1)
 Sof(F7')=Sof(F8')=Sof(F9')=FVAR(2)
 Sof(F7")=Sof(F8")=Sof(F9")=FVAR(3)
5.a Aromatic/amide H refined with riding coordinates:
 C3(H3), C4(H4), C5(H5), C7(H7), C8(H8), C10(H10), C12(H12), C13(H13),
 C15(H15), C16(H16), C19(H19), C24(H24)
;
_shelx_shelxl_version_number 2014/7
_olex2_submission_special_instructions 'No special instructions were received'

loop_
_space_group_symop_operation_xyz
'x, y, z'
'-x+1/2, y+1/2, -z+1/2'
'-x, -y, -z'
'x-1/2, -y-1/2, z-1/2'

loop_
_atom_site_label
_atom_site_type_symbol
_atom_site_fract_x
_atom_site_fract_y
_atom_site_fract_z
_atom_site_U_iso_or_equiv
_atom_site_adp_type
_atom_site_occupancy
_atom_site_site_symmetry_order
_atom_site_calc_flag
_atom_site_refinement_flags_posn
_atom_site_refinement_flags_adp
_atom_site_refinement_flags_occupancy
_atom_site_disorder_assembly
_atom_site_disorder_group
Y1 Y 0.45831(2) 0.09249(2) 0.46854(2) 0.01718(9) Uani 1 1 d . . . . .
Cl1 Cl 0.66479(8) 0.46459(4) 0.40166(8) 0.0447(2) Uani 1 1 d . . . . .
F1 F 0.4207(2) 0.12284(13) 0.84304(16) 0.0641(7) Uani 1 1 d . . . . .
F2 F 0.33433(19) 0.21035(16) 0.76985(17) 0.0699(8) Uani 1 1 d . . . . .
F3 F 0.49718(18) 0.22404(12) 0.86164(15) 0.0509(6) Uani 1 1 d . . . . .
F4 F 0.74165(18) 0.31935(11) 0.6077(2) 0.0590(7) Uani 1 1 d . . . . .
F5 F 0.7852(2) 0.25775(14) 0.48123(15) 0.0621(7) Uani 1 1 d . . . . .
F6 F 0.84620(15) 0.22826(11) 0.63336(16) 0.0449(5) Uani 1 1 d . . . . .
F10 F 0.15588(17) -0.00569(12) 0.17272(16) 0.0511(6) Uani 1 1 d . . . . .
F11 F 0.22442(18) -0.08275(10) 0.28040(15) 0.0433(5) Uani 1 1 d . . . . .
F12 F 0.2915(2) -0.07672(12) 0.13265(17) 0.0563(6) Uani 1 1 d . . . . .
O1 O 0.39568(15) -0.01201(10) 0.54094(14) 0.0190(4) Uani 1 1 d . . . . .
O2 O 0.46318(17) 0.11913(11) 0.64364(14) 0.0236(4) Uani 1 1 d . . . . .
O3 O 0.61591(16) 0.16957(10) 0.51195(14) 0.0222(4) Uani 1 1 d . . . . .
O4 O 0.51213(17) 0.12258(10) 0.30633(14) 0.0232(4) Uani 1 1 d . . . . .
O5 O 0.33393(17) 0.03383(11) 0.34172(14) 0.0243(4) Uani 1 1 d . . . . .
N1 N 0.2580(2) 0.10200(12) 0.51866(17) 0.0202(5) Uani 1 1 d . . . . .
N2 N 0.3647(2) 0.21648(12) 0.45171(17) 0.0222(5) Uani 1 1 d . . . . .
C1 C 0.2119(2) 0.04461(15) 0.5605(2) 0.0208(6) Uani 1 1 d . . . . .
C2 C 0.2846(2) -0.01600(15) 0.5710(2) 0.0201(6) Uani 1 1 d . . . . .
C3 C 0.2380(3) -0.07464(16) 0.6138(2) 0.0238(6) Uani 1 1 d . . . . .
H3 H 0.2840 -0.1159 0.6212 0.029 Uiso 1 1 calc R . . . .
C4 C 0.1227(3) -0.07395(17) 0.6467(2) 0.0276(7) Uani 1 1 d . . . . .
H4 H 0.0928 -0.1150 0.6755 0.033 Uiso 1 1 calc R . . . .
C5 C 0.0531(3) -0.01571(17) 0.6380(2) 0.0286(7) Uani 1 1 d . . . . .
H5 H -0.0237 -0.0165 0.6611 0.034 Uiso 1 1 calc R . . . .
C6 C 0.0962(2) 0.04521(16) 0.5948(2) 0.0254(6) Uani 1 1 d . . . . .
C7 C 0.0315(3) 0.10785(17) 0.5829(2) 0.0292(7) Uani 1 1 d . . . . .
H7 H -0.0466 0.1099 0.6030 0.035 Uiso 1 1 calc R . . . .
C8 C 0.0809(3) 0.16589(16) 0.5425(2) 0.0277(7) Uani 1 1 d . . . . .
H8 H 0.0383 0.2084 0.5356 0.033 Uiso 1 1 calc R . . . .
C9 C 0.1960(2) 0.16100(15) 0.5115(2) 0.0229(6) Uani 1 1 d . . . . .
C10 C 0.2587(2) 0.22187(15) 0.4768(2) 0.0239(6) Uani 1 1 d . . . . .
H10 H 0.2204 0.2659 0.4727 0.029 Uiso 1 1 calc R . . . .
C11 C 0.4285(3) 0.27932(15) 0.4360(2) 0.0240(6) Uani 1 1 d . . . . .
C12 C 0.4293(3) 0.33452(16) 0.5056(2) 0.0285(7) Uani 1 1 d . . . . .
H12 H 0.3806 0.3326 0.5609 0.034 Uiso 1 1 calc R . . . .
C13 C 0.5000(3) 0.39143(16) 0.4946(3) 0.0323(7) Uani 1 1 d . . . . .
H13 H 0.5007 0.4287 0.5423 0.039 Uiso 1 1 calc R . . . .
C14 C 0.5703(3) 0.39428(16) 0.4133(3) 0.0298(7) Uani 1 1 d . . . . .
C15 C 0.5690(3) 0.34136(16) 0.3427(2) 0.0308(7) Uani 1 1 d . . . . .
H15 H 0.6157 0.3447 0.2862 0.037 Uiso 1 1 calc R . . . .
C16 C 0.4995(3) 0.28308(16) 0.3542(2) 0.0287(7) Uani 1 1 d . . . . .
H16 H 0.5001 0.2458 0.3065 0.034 Uiso 1 1 calc R . . . .
C17 C 0.4389(3) 0.18139(18) 0.7946(2) 0.0325(7) Uani 1 1 d . . . . .
C18 C 0.5018(2) 0.17018(16) 0.6973(2) 0.0227(6) Uani 1 1 d . . . . .
C19 C 0.5898(2) 0.21645(16) 0.6762(2) 0.0256(6) Uani 1 1 d . . . . .
H19 H 0.6129 0.2526 0.7232 0.031 Uiso 1 1 calc R . . . .
C20 C 0.6443(2) 0.20939(15) 0.5852(2) 0.0214(6) Uani 1 1 d . . . . .
C21 C 0.7547(3) 0.25456(16) 0.5755(2) 0.0278(7) Uani 1 1 d . . . . .
C22 C 0.5820(3) 0.12233(14) 0.1408(2) 0.0286(7) Uani 1 1 d D . . . .
C23 C 0.5037(3) 0.09287(15) 0.2200(2) 0.0225(6) Uani 1 1 d . . . . .
C24 C 0.4294(3) 0.03831(17) 0.1880(2) 0.0286(7) Uani 1 1 d . . . . .
H24 H 0.4348 0.0175 0.1227 0.034 Uiso 1 1 calc R . . . .
C25 C 0.3469(2) 0.01437(16) 0.2520(2) 0.0234(6) Uani 1 1 d . . . . .
C26 C 0.2545(3) -0.03853(18) 0.2080(2) 0.0323(7) Uani 1 1 d . . . . .
F7 F 0.6537(4) 0.1746(2) 0.1810(3) 0.0451(11) Uani 0.611(3) 1 d D U P A 1
F8 F 0.5177(3) 0.1529(2) 0.0624(3) 0.0375(10) Uani 0.611(3) 1 d D U P A 1
F9 F 0.6492(4) 0.0749(2) 0.1025(4) 0.0692(18) Uani 0.611(3) 1 d D U P A 1
F7' F 0.6893(6) 0.1392(6) 0.1775(7) 0.0451(11) Uani 0.236(3) 1 d D . P A 2
F8' F 0.5293(9) 0.1767(4) 0.0969(8) 0.0375(10) Uani 0.236(3) 1 d D . P A 2
F9' F 0.5932(11) 0.0753(5) 0.0656(9) 0.0692(18) Uani 0.236(3) 1 d D . P A 2
F7" F 0.5939(13) 0.1911(4) 0.1519(10) 0.0451(11) Uani 0.153(2) 1 d D . P A 3
F8" F 0.5439(12) 0.1108(7) 0.0437(6) 0.0375(10) Uani 0.153(2) 1 d D . P A 3
F9" F 0.6896(9) 0.0954(8) 0.1565(12) 0.0692(18) Uani 0.153(2) 1 d D . P A 3

loop_
_atom_site_aniso_label
_atom_site_aniso_U_11
_atom_site_aniso_U_22
_atom_site_aniso_U_33
_atom_site_aniso_U_23
_atom_site_aniso_U_13
_atom_site_aniso_U_12
Y1 0.01609(15) 0.02134(15) 0.01457(14) 0.00012(10) 0.00400(10) 0.00039(11)
Cl1 0.0406(5) 0.0285(4) 0.0664(6) 0.0020(4) 0.0134(4) -0.0058(4)
F1 0.099(2) 0.0655(15) 0.0323(11) -0.0066(11) 0.0342(12) -0.0306(14)
F2 0.0342(12) 0.134(2) 0.0438(13) -0.0217(14) 0.0131(10) 0.0217(14)
F3 0.0519(13) 0.0728(15) 0.0302(10) -0.0255(10) 0.0159(9) -0.0233(11)
F4 0.0357(12) 0.0306(11) 0.113(2) -0.0106(12) 0.0195(12) -0.0089(9)
F5 0.0543(14) 0.1020(19) 0.0313(11) 0.0064(12) 0.0111(10) -0.0461(14)
F6 0.0175(9) 0.0554(13) 0.0604(13) 0.0195(10) -0.0040(9) -0.0020(9)
F10 0.0321(11) 0.0692(15) 0.0484(12) -0.0001(11) -0.0161(10) -0.0045(10)
F11 0.0433(12) 0.0470(12) 0.0395(11) -0.0016(9) 0.0033(9) -0.0192(9)
F12 0.0534(14) 0.0708(15) 0.0474(13) -0.0358(11) 0.0201(11) -0.0252(12)
O1 0.0157(9) 0.0222(10) 0.0198(9) 0.0009(8) 0.0065(8) 0.0008(8)
O2 0.0229(10) 0.0307(11) 0.0175(10) -0.0005(9) 0.0037(8) -0.0048(9)
O3 0.0191(10) 0.0272(11) 0.0205(10) 0.0002(9) 0.0038(8) -0.0015(8)
O4 0.0257(11) 0.0264(11) 0.0180(10) 0.0020(8) 0.0052(8) 0.0001(9)
O5 0.0214(10) 0.0349(12) 0.0167(10) -0.0019(8) 0.0029(8) -0.0025(9)
N1 0.0178(12) 0.0277(13) 0.0153(11) -0.0010(10) 0.0020(9) 0.0000(10)
N2 0.0222(13) 0.0257(13) 0.0191(12) 0.0022(10) 0.0029(10) 0.0012(10)
C1 0.0180(14) 0.0282(15) 0.0166(13) -0.0022(11) 0.0030(11) -0.0006(12)
C2 0.0163(13) 0.0301(15) 0.0146(13) -0.0018(11) 0.0041(11) -0.0014(12)
C3 0.0230(15) 0.0287(16) 0.0204(14) -0.0007(12) 0.0050(12) 0.0012(12)
C4 0.0240(16) 0.0324(17) 0.0278(16) 0.0035(13) 0.0097(13) -0.0054(13)
C5 0.0181(15) 0.0360(17) 0.0333(16) -0.0004(14) 0.0118(13) -0.0009(13)
C6 0.0190(14) 0.0346(17) 0.0228(14) -0.0015(13) 0.0040(12) -0.0001(13)
C7 0.0180(15) 0.0370(18) 0.0336(17) 0.0011(14) 0.0077(13) 0.0041(13)
C8 0.0215(15) 0.0314(17) 0.0304(16) -0.0010(13) 0.0041(13) 0.0068(13)
C9 0.0195(14) 0.0275(16) 0.0220(14) -0.0009(12) 0.0031(12) 0.0029(12)
C10 0.0217(15) 0.0260(15) 0.0237(15) 0.0004(12) 0.0010(12) 0.0050(12)
C11 0.0228(15) 0.0237(15) 0.0251(15) 0.0070(12) -0.0005(12) 0.0061(12)
C12 0.0267(16) 0.0269(16) 0.0323(16) -0.0009(13) 0.0044(13) 0.0061(13)
C13 0.0340(18) 0.0253(17) 0.0373(18) -0.0032(14) 0.0019(15) 0.0053(14)
C14 0.0260(16) 0.0237(16) 0.0393(18) 0.0081(14) 0.0007(14) 0.0024(13)
C15 0.0299(17) 0.0303(17) 0.0330(17) 0.0078(14) 0.0065(14) 0.0016(14)
C16 0.0311(17) 0.0285(16) 0.0269(16) 0.0020(13) 0.0052(13) 0.0035(13)
C17 0.0252(17) 0.050(2) 0.0230(16) -0.0082(15) 0.0066(13) -0.0082(15)
C18 0.0170(14) 0.0339(17) 0.0171(14) -0.0010(12) 0.0012(11) 0.0013(12)
C19 0.0220(15) 0.0318(16) 0.0228(15) -0.0048(12) 0.0003(12) -0.0024(13)
C20 0.0165(14) 0.0246(15) 0.0225(15) 0.0045(12) -0.0012(11) 0.0017(12)
C21 0.0216(15) 0.0329(17) 0.0291(16) 0.0029(13) 0.0028(13) -0.0031(13)
C22 0.0327(17) 0.0311(17) 0.0230(15) 0.0046(13) 0.0081(13) 0.0041(14)
C23 0.0218(15) 0.0274(15) 0.0186(14) 0.0066(12) 0.0041(12) 0.0056(12)
C24 0.0309(17) 0.0394(18) 0.0164(14) -0.0041(13) 0.0058(12) -0.0025(14)
C25 0.0204(14) 0.0312(16) 0.0183(14) 0.0002(12) -0.0008(11) 0.0030(12)
C26 0.0261(16) 0.047(2) 0.0237(16) -0.0077(14) 0.0006(13) -0.0068(15)
F7 0.035(2) 0.072(3) 0.0288(15) 0.008(2) 0.0063(16) -0.023(2)
F8 0.0477(16) 0.042(3) 0.022(2) 0.0132(17) -0.0021(15) -0.0080(19)
F9 0.074(4) 0.0415(18) 0.104(4) 0.019(2) 0.078(3) 0.024(2)
F7' 0.035(2) 0.072(3) 0.0288(15) 0.008(2) 0.0063(16) -0.023(2)
F8' 0.0477(16) 0.042(3) 0.022(2) 0.0132(17) -0.0021(15) -0.0080(19)
F9' 0.074(4) 0.0415(18) 0.104(4) 0.019(2) 0.078(3) 0.024(2)
F7" 0.035(2) 0.072(3) 0.0288(15) 0.008(2) 0.0063(16) -0.023(2)
F8" 0.0477(16) 0.042(3) 0.022(2) 0.0132(17) -0.0021(15) -0.0080(19)
F9" 0.074(4) 0.0415(18) 0.104(4) 0.019(2) 0.078(3) 0.024(2)

loop_
_atom_type_symbol
_atom_type_description
_atom_type_scat_dispersion_real
_atom_type_scat_dispersion_imag
_atom_type_scat_source
C C 0.0033 0.0016 'International Tables Vol C Tables 4.2.6.8 and 6.1.1.4'
H H 0.0000 0.0000 'International Tables Vol C Tables 4.2.6.8 and 6.1.1.4'
Cl Cl 0.1484 0.1585 'International Tables Vol C Tables 4.2.6.8 and 6.1.1.4'
F F 0.0171 0.0103 'International Tables Vol C Tables 4.2.6.8 and 6.1.1.4'
N N 0.0061 0.0033 'International Tables Vol C Tables 4.2.6.8 and 6.1.1.4'
O O 0.0106 0.0060 'International Tables Vol C Tables 4.2.6.8 and 6.1.1.4'
Y Y -2.7962 3.5667 'International Tables Vol C Tables 4.2.6.8 and 6.1.1.4'

loop_
_geom_angle_atom_site_label_1
_geom_angle_atom_site_label_2
_geom_angle_atom_site_label_3
_geom_angle
_geom_angle_site_symmetry_1
_geom_angle_site_symmetry_3
O1 Y1 Y1 36.71(5) 3_656 3_656
O1 Y1 Y1 35.36(4) . 3_656
O1 Y1 O1 72.07(7) 3_656 .
O1 Y1 O2 104.26(7) 3_656 .
O1 Y1 O3 84.04(7) 3_656 .
O1 Y1 O4 82.40(7) 3_656 .
O1 Y1 O5 72.16(7) . .
O1 Y1 O5 91.88(7) 3_656 .
O1 Y1 N1 68.41(7) . .
O1 Y1 N1 140.32(7) 3_656 .
O1 Y1 N2 132.48(7) . .
O1 Y1 N2 155.18(7) 3_656 .
O2 Y1 Y1 90.47(5) . 3_656
O2 Y1 O1 76.98(7) . .
O2 Y1 O3 71.03(7) . .
O2 Y1 O5 138.59(7) . .
O2 Y1 N1 70.27(7) . .
O2 Y1 N2 81.82(7) . .
O3 Y1 Y1 111.70(5) . 3_656
O3 Y1 O1 133.53(7) . .
O3 Y1 O5 149.63(7) . .
O3 Y1 N1 126.79(7) . .
O3 Y1 N2 75.14(7) . .
O4 Y1 Y1 110.66(5) . 3_656
O4 Y1 O1 133.61(7) . .
O4 Y1 O2 148.20(7) . .
O4 Y1 O3 78.97(7) . .
O4 Y1 O5 70.66(7) . .
O4 Y1 N1 123.61(7) . .
O4 Y1 N2 80.51(7) . .
O5 Y1 Y1 80.07(5) . 3_656
O5 Y1 N1 73.05(7) . .
O5 Y1 N2 99.23(7) . .
N1 Y1 Y1 103.70(6) . 3_656
N1 Y1 N2 64.48(7) . .
N2 Y1 Y1 167.52(5) . 3_656
Y1 O1 Y1 107.93(7) 3_656 .
C2 O1 Y1 119.11(16) . .
C2 O1 Y1 132.71(17) . 3_656
C18 O2 Y1 133.68(18) . .
C20 O3 Y1 135.32(18) . .
C23 O4 Y1 134.21(18) . .
C25 O5 Y1 133.30(18) . .
C1 N1 Y1 116.92(18) . .
C9 N1 Y1 123.18(18) . .
C9 N1 C1 119.8(2) . .
C10 N2 Y1 116.01(19) . .
C10 N2 C11 118.0(2) . .
C11 N2 Y1 124.91(17) . .
N1 C1 C2 117.4(2) . .
N1 C1 C6 121.4(3) . .
C6 C1 C2 121.3(3) . .
O1 C2 C1 118.2(2) . .
O1 C2 C3 124.2(3) . .
C3 C2 C1 117.6(2) . .
C2 C3 H3 119.6 . .
C2 C3 C4 120.9(3) . .
C4 C3 H3 119.6 . .
C3 C4 H4 119.1 . .
C5 C4 C3 121.8(3) . .
C5 C4 H4 119.1 . .
C4 C5 H5 120.2 . .
C4 C5 C6 119.6(3) . .
C6 C5 H5 120.2 . .
C5 C6 C1 118.9(3) . .
C5 C6 C7 123.8(3) . .
C7 C6 C1 117.3(3) . .
C6 C7 H7 119.8 . .
C8 C7 C6 120.4(3) . .
C8 C7 H7 119.8 . .
C7 C8 H8 120.7 . .
C7 C8 C9 118.6(3) . .
C9 C8 H8 120.7 . .
N1 C9 C8 122.4(3) . .
N1 C9 C10 115.6(2) . .
C8 C9 C10 121.8(3) . .
N2 C10 C9 120.7(3) . .
N2 C10 H10 119.7 . .
C9 C10 H10 119.7 . .
C12 C11 N2 121.3(3) . .
C12 C11 C16 119.3(3) . .
C16 C11 N2 119.2(3) . .
C11 C12 H12 119.8 . .
C13 C12 C11 120.3(3) . .
C13 C12 H12 119.8 . .
C12 C13 H13 120.1 . .
C12 C13 C14 119.7(3) . .
C14 C13 H13 120.1 . .
C13 C14 Cl1 120.0(3) . .
C15 C14 Cl1 119.0(3) . .
C15 C14 C13 120.9(3) . .
C14 C15 H15 120.1 . .
C14 C15 C16 119.8(3) . .
C16 C15 H15 120.1 . .
C11 C16 H16 120.1 . .
C15 C16 C11 119.8(3) . .
C15 C16 H16 120.1 . .
F1 C17 F2 107.4(3) . .
F1 C17 F3 107.3(3) . .
F1 C17 C18 112.7(3) . .
F2 C17 F3 106.6(3) . .
F2 C17 C18 109.3(3) . .
F3 C17 C18 113.1(2) . .
O2 C18 C17 114.0(2) . .
O2 C18 C19 127.6(3) . .
C19 C18 C17 118.3(3) . .
C18 C19 H19 120.3 . .
C18 C19 C20 119.4(3) . .
C20 C19 H19 120.3 . .
O3 C20 C19 127.7(3) . .
O3 C20 C21 116.1(3) . .
C19 C20 C21 116.2(3) . .
F4 C21 F6 106.2(3) . .
F4 C21 C20 112.7(2) . .
F5 C21 F4 107.5(3) . .
F5 C21 F6 107.2(3) . .
F5 C21 C20 112.9(2) . .
F6 C21 C20 110.0(2) . .
F7 C22 C23 111.9(3) . .
F8 C22 C23 111.6(3) . .
F8 C22 F7 103.9(3) . .
F9 C22 C23 113.2(3) . .
F9 C22 F7 107.9(3) . .
F9 C22 F8 107.8(3) . .
F7' C22 C23 115.0(5) . .
F7' C22 F9' 106.7(5) . .
F8' C22 C23 108.6(5) . .
F8' C22 F7' 109.8(5) . .
F8' C22 F9' 106.4(5) . .
F9' C22 C23 110.1(6) . .
F7" C22 C23 110.6(6) . .
F8" C22 C23 115.2(6) . .
F8" C22 F7" 106.9(6) . .
F8" C22 F9" 107.6(6) . .
F9" C22 C23 109.6(7) . .
F9" C22 F7" 106.6(6) . .
O4 C23 C22 115.8(2) . .
O4 C23 C24 127.5(3) . .
C24 C23 C22 116.7(2) . .
C23 C24 H24 120.2 . .
C23 C24 C25 119.6(3) . .
C25 C24 H24 120.2 . .
O5 C25 C24 127.4(3) . .
O5 C25 C26 114.5(2) . .
C24 C25 C26 118.0(3) . .
F10 C26 F11 106.6(3) . .
F10 C26 C25 110.1(3) . .
F11 C26 C25 111.3(2) . .
F12 C26 F10 108.5(3) . .
F12 C26 F11 107.0(3) . .
F12 C26 C25 113.1(2) . .

loop_
_geom_bond_atom_site_label_1
_geom_bond_atom_site_label_2
_geom_bond_distance
_geom_bond_site_symmetry_2
Y1 Y1 3.7502(9) 3_656
Y1 O1 2.3564(19) .
Y1 O1 2.2808(18) 3_656
Y1 O2 2.3443(19) .
Y1 O3 2.3564(19) .
Y1 O4 2.3335(19) .
Y1 O5 2.370(2) .
Y1 N1 2.434(2) .
Y1 N2 2.610(2) .
Cl1 C14 1.741(3) .
F1 C17 1.317(4) .
F2 C17 1.328(4) .
F3 C17 1.334(4) .
F4 C21 1.326(4) .
F5 C21 1.312(4) .
F6 C21 1.332(3) .
F10 C26 1.334(4) .
F11 C26 1.339(4) .
F12 C26 1.327(4) .
O1 Y1 2.2808(18) 3_656
O1 C2 1.359(3) .
O2 C18 1.262(3) .
O3 C20 1.247(3) .
O4 C23 1.262(3) .
O5 C25 1.254(3) .
N1 C1 1.357(4) .
N1 C9 1.334(4) .
N2 C10 1.282(4) .
N2 C11 1.433(4) .
C1 C2 1.428(4) .
C1 C6 1.427(4) .
C2 C3 1.384(4) .
C3 H3 0.9500 .
C3 C4 1.417(4) .
C4 H4 0.9500 .
C4 C5 1.369(4) .
C5 H5 0.9500 .
C5 C6 1.406(4) .
C6 C7 1.412(4) .
C7 H7 0.9500 .
C7 C8 1.375(4) .
C8 H8 0.9500 .
C8 C9 1.408(4) .
C9 C10 1.463(4) .
C10 H10 0.9500 .
C11 C12 1.398(4) .
C11 C16 1.399(4) .
C12 H12 0.9500 .
C12 C13 1.373(5) .
C13 H13 0.9500 .
C13 C14 1.387(5) .
C14 C15 1.373(5) .
C15 H15 0.9500 .
C15 C16 1.387(4) .
C16 H16 0.9500 .
C17 C18 1.530(4) .
C18 C19 1.385(4) .
C19 H19 0.9500 .
C19 C20 1.397(4) .
C20 C21 1.542(4) .
C22 C23 1.533(4) .
C22 F7 1.368(4) .
C22 F8 1.342(4) .
C22 F9 1.316(4) .
C22 F7' 1.312(6) .
C22 F8' 1.311(6) .
C22 F9' 1.350(6) .
C22 F7" 1.335(6) .
C22 F8" 1.326(6) .
C22 F9" 1.328(7) .
C23 C24 1.388(4) .
C24 H24 0.9500 .
C24 C25 1.390(4) .
C25 C26 1.537(4) .

loop_
_geom_torsion_atom_site_label_1
_geom_torsion_atom_site_label_2
_geom_torsion_atom_site_label_3
_geom_torsion_atom_site_label_4
_geom_torsion
_geom_torsion_site_symmetry_1
Y1 O1 C2 C1 -2.2(3) .
Y1 O1 C2 C1 -175.65(17) 3_656
Y1 O1 C2 C3 179.6(2) .
Y1 O1 C2 C3 6.1(4) 3_656
Y1 O2 C18 C17 153.4(2) .
Y1 O2 C18 C19 -24.7(4) .
Y1 O3 C20 C19 6.1(5) .
Y1 O3 C20 C21 -175.83(18) .
Y1 O4 C23 C22 -163.09(17) .
Y1 O4 C23 C24 19.0(4) .
Y1 O5 C25 C24 -19.5(5) .
Y1 O5 C25 C26 164.75(19) .
Y1 N1 C1 C2 -0.2(3) .
Y1 N1 C1 C6 178.4(2) .
Y1 N1 C9 C8 -178.9(2) .
Y1 N1 C9 C10 -3.4(3) .
Y1 N2 C10 C9 -0.5(3) .
Y1 N2 C11 C12 -121.0(2) .
Y1 N2 C11 C16 53.4(3) .
Cl1 C14 C15 C16 176.3(2) .
F1 C17 C18 O2 43.2(4) .
F1 C17 C18 C19 -138.5(3) .
F2 C17 C18 O2 -76.2(4) .
F2 C17 C18 C19 102.1(3) .
F3 C17 C18 O2 165.2(3) .
F3 C17 C18 C19 -16.5(4) .
O1 C2 C3 C4 177.7(3) .
O2 C18 C19 C20 1.3(5) .
O3 C20 C21 F4 138.6(3) .
O3 C20 C21 F5 16.5(4) .
O3 C20 C21 F6 -103.1(3) .
O4 C23 C24 C25 5.0(5) .
O5 C25 C26 F10 81.7(3) .
O5 C25 C26 F11 -36.3(4) .
O5 C25 C26 F12 -156.8(3) .
N1 C1 C2 O1 1.6(4) .
N1 C1 C2 C3 179.9(2) .
N1 C1 C6 C5 -179.7(3) .
N1 C1 C6 C7 0.3(4) .
N1 C9 C10 N2 2.5(4) .
N2 C11 C12 C13 173.6(3) .
N2 C11 C16 C15 -174.9(3) .
C1 N1 C9 C8 -2.5(4) .
C1 N1 C9 C10 173.0(2) .
C1 C2 C3 C4 -0.6(4) .
C1 C6 C7 C8 -1.8(4) .
C2 C1 C6 C5 -1.1(4) .
C2 C1 C6 C7 178.9(3) .
C2 C3 C4 C5 -0.3(5) .
C3 C4 C5 C6 0.4(5) .
C4 C5 C6 C1 0.3(4) .
C4 C5 C6 C7 -179.8(3) .
C5 C6 C7 C8 178.2(3) .
C6 C1 C2 O1 -177.1(2) .
C6 C1 C2 C3 1.3(4) .
C6 C7 C8 C9 1.2(5) .
C7 C8 C9 N1 1.0(4) .
C7 C8 C9 C10 -174.2(3) .
C8 C9 C10 N2 178.0(3) .
C9 N1 C1 C2 -176.9(2) .
C9 N1 C1 C6 1.8(4) .
C10 N2 C11 C12 46.5(4) .
C10 N2 C11 C16 -139.1(3) .
C11 N2 C10 C9 -169.1(2) .
C11 C12 C13 C14 0.5(5) .
C12 C11 C16 C15 -0.3(4) .
C12 C13 C14 Cl1 -177.4(2) .
C12 C13 C14 C15 1.0(5) .
C13 C14 C15 C16 -2.1(5) .
C14 C15 C16 C11 1.7(5) .
C16 C11 C12 C13 -0.8(4) .
C17 C18 C19 C20 -176.7(3) .
C18 C19 C20 O3 7.9(5) .
C18 C19 C20 C21 -170.1(3) .
C19 C20 C21 F4 -43.2(4) .
C19 C20 C21 F5 -165.2(3) .
C19 C20 C21 F6 75.2(3) .
C22 C23 C24 C25 -172.9(3) .
C23 C24 C25 O5 -4.4(5) .
C23 C24 C25 C26 171.2(3) .
C24 C25 C26 F10 -94.5(3) .
C24 C25 C26 F11 147.5(3) .
C24 C25 C26 F12 27.0(4) .
F7 C22 C23 O4 3.4(4) .
F7 C22 C23 C24 -178.5(3) .
F8 C22 C23 O4 -112.5(3) .
F8 C22 C23 C24 65.6(4) .
F9 C22 C23 O4 125.6(4) .
F9 C22 C23 C24 -56.3(4) .
F7' C22 C23 O4 40.8(7) .
F7' C22 C23 C24 -141.0(6) .
F8' C22 C23 O4 -82.6(6) .
F8' C22 C23 C24 95.6(6) .
F9' C22 C23 O4 161.3(6) .
F9' C22 C23 C24 -20.5(7) .
F7" C22 C23 O4 -34.3(8) .
F7" C22 C23 C24 143.8(7) .
F8" C22 C23 O4 -155.7(8) .
F8" C22 C23 C24 22.5(8) .
F9" C22 C23 O4 82.9(8) .
F9" C22 C23 C24 -98.9(8) .
